data_2204597
loop_
_publ_author_name
'Jin-Hua Cai'
'Yi-Min Jiang'
'Xiu-Jian Wang'
'Zhi-Min Liu'

_publ_section_title
Bis(\m-2-aminoethanesulfonato)-\k^3^<i>N</i>,<i>O</i>:<i>O</i>';\k^3^<i>O</i>':<i>N</i>,<i>O</i>-bis[(bipyridine-\k^2^<i>N</i>,<i>N</i>')(perchlorato-\k<i>O</i>)copper(II)]
_journal_issue 11
_journal_name_full 'Acta Crystallographica Section E'
_journal_page_first m1659
_journal_page_last m1661
_journal_paper_doi 10.1107/S1600536804025541
_journal_volume 60
_journal_year 2004
_chemical_formula_iupac '[Cu2 (C2 H6 N O3 S)2 (Cl O4)2 (C10 H8 N2)2]'
_chemical_formula_moiety 'C24 H28 Cl2 Cu2 N6 O14 S2'
_chemical_formula_sum 'C24 H28 Cl2 Cu2 N6 O14 S2'
_chemical_formula_weight 886.65
_chemical_name_systematic
;
Bis(\m-2-aminoethanesulfonato)-\k^3^N,O:O';\k^3^O':N,O;-bis[(bipyridine-
\k^2^N,N')(perchlorate-\kO)copper(II)]
;
_space_group_IT_number 14
_symmetry_cell_setting monoclinic
_symmetry_space_group_name_Hall '-P 2ybc'
_symmetry_space_group_name_H-M 'P 1 21/c 1'
_atom_sites_solution_hydrogens geom
_atom_sites_solution_primary direct
_atom_sites_solution_secondary difmap
_audit_creation_method SHELXL-97
_cell_angle_alpha 90.00
_cell_angle_beta 91.401(12)
_cell_angle_gamma 90.00
_cell_formula_units_Z 2
_cell_length_a 6.741(3)
_cell_length_b 15.58(3)
_cell_length_c 15.126(6)
_cell_measurement_reflns_used 105
_cell_measurement_temperature 293(2)
_cell_measurement_theta_max 27.5
_cell_measurement_theta_min 1.9
_cell_volume 1588(3)
_computing_cell_refinement XSCANS
_computing_data_collection 'XSCANS (Siemens, 1994)'
_computing_data_reduction 'SHELXTL (Siemens, 1994)'
_computing_molecular_graphics SHELXTL
_computing_publication_material SHELXTL
_computing_structure_refinement 'SHELXS97 (Sheldrick, 1997)'
_computing_structure_solution 'SHELXS97 (Sheldrick, 1996)'
_diffrn_ambient_temperature 293(2)
_diffrn_measured_fraction_theta_full 0.990
_diffrn_measured_fraction_theta_max 0.990
_diffrn_measurement_device_type 'Siemens P4'
_diffrn_measurement_method \w
_diffrn_radiation_monochromator graphite
_diffrn_radiation_source 'fine-focus sealed tube'
_diffrn_radiation_type MoK\a
_diffrn_radiation_wavelength 0.71073
_diffrn_reflns_av_R_equivalents 0.031
_diffrn_reflns_av_sigmaI/netI 0.036
_diffrn_reflns_limit_h_max 8
_diffrn_reflns_limit_h_min -7
_diffrn_reflns_limit_k_max 20
_diffrn_reflns_limit_k_min -20
_diffrn_reflns_limit_l_max 19
_diffrn_reflns_limit_l_min -19
_diffrn_reflns_number 12077
_diffrn_reflns_theta_full 27.5
_diffrn_reflns_theta_max 27.5
_diffrn_reflns_theta_min 1.9
_diffrn_standards_decay_% 0
_diffrn_standards_interval_count 0
_diffrn_standards_interval_time 0
_diffrn_standards_number 0
_exptl_absorpt_coefficient_mu 1.72
_exptl_absorpt_correction_T_max 0.918
_exptl_absorpt_correction_T_min 0.814
_exptl_absorpt_correction_type empirical
_exptl_absorpt_process_details '(SADABS; Sheldrick, 1996)'
_exptl_crystal_colour blue
_exptl_crystal_density_diffrn 1.855
_exptl_crystal_density_method 'not measured'
_exptl_crystal_description prism
_exptl_crystal_F_000 900
_exptl_crystal_size_max 0.34
_exptl_crystal_size_mid 0.10
_exptl_crystal_size_min 0.05
_refine_diff_density_max 0.78
_refine_diff_density_min -0.86
_refine_ls_extinction_method none
_refine_ls_goodness_of_fit_ref 1.13
_refine_ls_hydrogen_treatment constr
_refine_ls_matrix_type full
_refine_ls_number_parameters 226
_refine_ls_number_reflns 3601
_refine_ls_number_restraints 0
_refine_ls_restrained_S_all 1.13
_refine_ls_R_factor_all 0.051
_refine_ls_R_factor_gt 0.038
_refine_ls_shift/su_max <0.001
_refine_ls_shift/su_mean 0.000
_refine_ls_structure_factor_coef Fsqd
_refine_ls_weighting_details 'calc w=1/[\s^2^(Fo^2^)+(0.1151P)^2^] where P=(Fo^2^+2Fc^2^)/3'
_refine_ls_weighting_scheme calc
_refine_ls_wR_factor_gt 0.114
_refine_ls_wR_factor_ref 0.166
_reflns_number_gt 3102
_reflns_number_total 3601
_reflns_threshold_expression I>2\s(I)
_cod_data_source_file ya6222.cif
_cod_data_source_block I
_cod_original_sg_symbol_H-M 'P 21/c'
_cod_database_code 2204597

loop_
_symmetry_equiv_pos_as_xyz
'x, y, z'
'-x, y+1/2, -z+1/2'
'-x, -y, -z'
'x, -y-1/2, z-1/2'

loop_
_atom_site_label
_atom_site_fract_x
_atom_site_fract_y
_atom_site_fract_z
_atom_site_U_iso_or_equiv
_atom_site_adp_type
_atom_site_calc_flag
_atom_site_refinement_flags
_atom_site_occupancy
_atom_site_type_symbol
Cu1 0.01450(6) 0.39221(3) 0.61644(3) 0.01268(18) Uani d . 1 Cu
S1 -0.26593(12) 0.41771(5) 0.44523(5) 0.0123(2) Uani d . 1 S
Cl1 -0.16206(14) 0.16356(6) 0.60864(6) 0.0205(2) Uani d . 1 Cl
O1 -0.4671(4) 0.38616(16) 0.44447(19) 0.0202(6) Uani d . 1 O
O2 -0.2361(4) 0.49032(15) 0.38650(17) 0.0162(5) Uani d . 1 O
O3 -0.1923(4) 0.43816(16) 0.53586(16) 0.0170(5) Uani d . 1 O
O4 -0.2154(6) 0.2523(2) 0.6162(3) 0.0524(11) Uani d . 1 O
O5 -0.3145(7) 0.1186(3) 0.5610(3) 0.0663(15) Uani d . 1 O
O6 -0.1387(6) 0.1279(3) 0.6943(2) 0.0446(9) Uani d . 1 O
O7 0.0215(4) 0.15787(17) 0.56111(18) 0.0253(6) Uani d . 1 O
N1 -0.1351(4) 0.43951(19) 0.7172(2) 0.0152(6) Uani d . 1 N
N2 0.1918(5) 0.34938(19) 0.7170(2) 0.0161(6) Uani d . 1 N
N3 0.1637(4) 0.33620(18) 0.52007(19) 0.0131(6) Uani d . 1 N
H1N3 0.2923 0.3508 0.5274 0.016 Uiso calc R 1 H
H2N3 0.1560 0.2791 0.5282 0.016 Uiso calc R 1 H
C1 -0.3087(5) 0.4823(2) 0.7113(2) 0.0154(7) Uani d . 1 C
H1 -0.3698 0.4897 0.6561 0.019 Uiso calc R 1 H
C2 -0.3987(6) 0.5155(2) 0.7855(3) 0.0187(7) Uani d . 1 C
H2 -0.5172 0.5458 0.7798 0.022 Uiso calc R 1 H
C3 -0.3101(6) 0.5029(2) 0.8674(3) 0.0221(8) Uani d . 1 C
H3 -0.3681 0.5245 0.9180 0.027 Uiso calc R 1 H
C4 -0.1328(6) 0.4575(2) 0.8736(2) 0.0185(7) Uani d . 1 C
H4 -0.0715 0.4477 0.9284 0.022 Uiso calc R 1 H
C5 -0.0495(5) 0.4273(2) 0.7981(2) 0.0139(7) Uani d . 1 C
C6 0.1399(5) 0.3791(2) 0.7969(2) 0.0144(7) Uani d . 1 C
C7 0.2567(6) 0.3643(2) 0.8724(2) 0.0169(7) Uani d . 1 C
H7 0.2195 0.3858 0.9269 0.020 Uiso calc R 1 H
C8 0.4305(6) 0.3166(2) 0.8649(3) 0.0209(8) Uani d . 1 C
H8 0.5110 0.3060 0.9145 0.025 Uiso calc R 1 H
C9 0.4820(6) 0.2854(3) 0.7836(3) 0.0228(8) Uani d . 1 C
H9 0.5962 0.2525 0.7776 0.027 Uiso calc R 1 H
C10 0.3602(6) 0.3038(3) 0.7104(3) 0.0214(8) Uani d . 1 C
H10 0.3964 0.2839 0.6551 0.026 Uiso calc R 1 H
C11 0.1055(5) 0.3541(2) 0.4264(2) 0.0128(7) Uani d . 1 C
H11A 0.1867 0.3199 0.3877 0.015 Uiso calc R 1 H
H11B 0.1295 0.4141 0.4134 0.015 Uiso calc R 1 H
C12 -0.1121(5) 0.3336(2) 0.4082(2) 0.0145(7) Uani d . 1 C
H12A -0.1463 0.2807 0.4381 0.017 Uiso calc R 1 H
H12B -0.1346 0.3251 0.3452 0.017 Uiso calc R 1 H

loop_
_atom_site_aniso_label
_atom_site_aniso_U_11
_atom_site_aniso_U_22
_atom_site_aniso_U_33
_atom_site_aniso_U_12
_atom_site_aniso_U_13
_atom_site_aniso_U_23
Cu1 0.0105(3) 0.0142(3) 0.0132(3) 0.00315(14) -0.00084(18) 0.00093(14)
S1 0.0078(4) 0.0143(4) 0.0147(4) -0.0005(3) -0.0009(3) 0.0008(3)
Cl1 0.0245(5) 0.0190(5) 0.0181(4) -0.0050(3) 0.0037(4) 0.0020(3)
O1 0.0101(13) 0.0241(14) 0.0263(14) -0.0037(10) -0.0003(11) 0.0021(10)
O2 0.0148(12) 0.0143(12) 0.0193(12) -0.0003(10) -0.0005(10) 0.0027(9)
O3 0.0155(13) 0.0202(13) 0.0153(12) 0.0073(10) -0.0034(10) -0.0026(9)
O4 0.046(2) 0.0276(18) 0.085(3) 0.0100(16) 0.043(2) 0.0155(18)
O5 0.053(3) 0.111(4) 0.035(2) -0.052(3) 0.0099(19) -0.022(2)
O6 0.053(2) 0.061(2) 0.0202(16) 0.0133(19) 0.0100(16) 0.0168(15)
O7 0.0301(16) 0.0216(14) 0.0249(14) -0.0002(12) 0.0173(12) -0.0006(11)
N1 0.0131(15) 0.0136(14) 0.0187(14) 0.0000(11) -0.0015(12) 0.0029(11)
N2 0.0150(15) 0.0162(14) 0.0172(14) 0.0029(12) 0.0012(12) 0.0051(11)
N3 0.0087(13) 0.0132(14) 0.0173(14) 0.0011(11) -0.0020(11) 0.0019(10)
C1 0.0111(16) 0.0184(17) 0.0171(16) 0.0023(13) 0.0039(14) 0.0024(13)
C2 0.0131(17) 0.0180(17) 0.0254(19) 0.0033(14) 0.0062(15) 0.0029(14)
C3 0.025(2) 0.0198(18) 0.0214(18) 0.0030(16) 0.0009(16) -0.0039(14)
C4 0.0201(19) 0.0182(17) 0.0172(17) -0.0018(14) -0.0013(15) 0.0003(13)
C5 0.0127(17) 0.0123(15) 0.0168(16) 0.0013(13) -0.0003(13) 0.0021(12)
C6 0.0123(17) 0.0140(16) 0.0168(16) -0.0009(13) 0.0016(14) 0.0036(12)
C7 0.0170(18) 0.0214(18) 0.0125(16) -0.0025(14) 0.0011(14) 0.0036(13)
C8 0.0176(18) 0.0238(19) 0.0211(18) -0.0019(15) -0.0041(15) 0.0097(15)
C9 0.0159(19) 0.0241(19) 0.028(2) 0.0065(15) -0.0014(16) 0.0070(15)
C10 0.0183(19) 0.0224(19) 0.0234(19) 0.0054(15) -0.0047(15) 0.0043(14)
C11 0.0095(16) 0.0189(16) 0.0102(15) 0.0030(13) 0.0043(12) -0.0011(12)
C12 0.0117(16) 0.0143(16) 0.0172(16) -0.0001(13) -0.0023(13) -0.0027(12)

loop_
_atom_type_symbol
_atom_type_description
_atom_type_scat_dispersion_real
_atom_type_scat_dispersion_imag
_atom_type_scat_source
C C 0.0033 0.0016 'International Tables Vol C Tables 4.2.6.8 and 6.1.1.4'
H H 0.0000 0.0000 'International Tables Vol C Tables 4.2.6.8 and 6.1.1.4'
N N 0.0061 0.0033 'International Tables Vol C Tables 4.2.6.8 and 6.1.1.4'
O O 0.0106 0.0060 'International Tables Vol C Tables 4.2.6.8 and 6.1.1.4'
S S 0.1246 0.1234 'International Tables Vol C Tables 4.2.6.8 and 6.1.1.4'
Cl Cl 0.1484 0.1585 'International Tables Vol C Tables 4.2.6.8 and 6.1.1.4'
Cu Cu 0.3201 1.2651 'International Tables Vol C Tables 4.2.6.8 and 6.1.1.4'

loop_
_geom_angle_atom_site_label_1
_geom_angle_atom_site_label_2
_geom_angle_atom_site_label_3
_geom_angle_site_symmetry_3
_geom_angle
_geom_angle_publ_flag
O3 Cu1 N1 . 88.58(12) yes
O3 Cu1 N3 . 93.95(12) yes
N1 Cu1 N3 . 175.65(12) yes
O3 Cu1 N2 . 169.53(12) yes
N1 Cu1 N2 . 81.21(13) yes
N3 Cu1 N2 . 96.09(13) yes
O3 Cu1 O2 3_566 98.37(12) yes
O4 Cu1 O2 3_566 175.97(12) yes
N1 Cu1 O2 3_566 93.45(12) yes
N3 Cu1 O2 3_566 89.69(13) yes
N2 Cu1 O2 3_566 84.68(12) yes
O1 S1 O2 . 113.82(16) ?
O1 S1 O3 . 112.00(16) ?
O2 S1 O3 . 110.47(17) ?
O1 S1 C12 . 107.64(18) ?
O2 S1 C12 . 106.95(18) ?
O3 S1 C12 . 105.44(15) ?
O6 Cl1 O5 . 109.4(3) ?
O6 Cl1 O4 . 109.2(3) ?
O5 Cl1 O4 . 109.6(3) ?
O6 Cl1 O7 . 110.7(2) ?
O5 Cl1 O7 . 109.4(2) ?
O4 Cl1 O7 . 108.51(19) ?
S1 O2 Cu1 3_566 135.24(16) ?
S1 O3 Cu1 . 135.46(16) ?
C1 N1 C5 . 118.7(3) ?
C1 N1 Cu1 . 126.0(2) ?
C5 N1 Cu1 . 115.3(2) ?
C10 N2 C6 . 119.1(3) ?
C10 N2 Cu1 . 127.0(3) ?
C6 N2 Cu1 . 113.5(2) ?
C11 N3 Cu1 . 119.2(2) ?
C11 N3 H1N3 . 107.5 ?
Cu1 N3 H1N3 . 107.5 ?
C11 N3 H2N3 . 107.5 ?
Cu1 N3 H2N3 . 107.5 ?
Cu1 O4 Cl1 . 129.8(3) ?
H1N3 N3 H2N3 . 107.0 ?
N1 C1 C2 . 121.8(3) ?
N1 C1 H1 . 119.1 ?
C2 C1 H1 . 119.1 ?
C3 C2 C1 . 119.1(3) ?
C3 C2 H2 . 120.5 ?
C1 C2 H2 . 120.5 ?
C2 C3 C4 . 119.1(4) ?
C2 C3 H3 . 120.5 ?
C4 C3 H3 . 120.5 ?
C5 C4 C3 . 119.3(3) ?
C5 C4 H4 . 120.4 ?
C3 C4 H4 . 120.4 ?
N1 C5 C4 . 122.1(3) ?
N1 C5 C6 . 114.1(3) ?
C4 C5 C6 . 123.8(3) ?
N2 C6 C7 . 121.7(3) ?
N2 C6 C5 . 115.3(3) ?
C7 C6 C5 . 123.0(3) ?
C6 C7 C8 . 118.8(3) ?
C6 C7 H7 . 120.6 ?
C8 C7 H7 . 120.6 ?
C9 C8 C7 . 119.5(3) ?
C9 C8 H8 . 120.2 ?
C7 C8 H8 . 120.2 ?
C8 C9 C10 . 118.7(4) ?
C8 C9 H9 . 120.6 ?
C10 C9 H9 . 120.6 ?
N2 C10 C9 . 122.2(4) ?
N2 C10 H10 . 118.9 ?
C9 C10 H10 . 118.9 ?
N3 C11 C12 . 111.4(3) ?
N3 C11 H11A . 109.4 ?
C12 C11 H11A . 109.4 ?
N3 C11 H11B . 109.4 ?
C12 C11 H11B . 109.4 ?
H11A C11 H11B . 108.0 ?
C11 C12 S1 . 110.9(2) ?
C11 C12 H12A . 109.5 ?
S1 C12 H12A . 109.5 ?
C11 C12 H12B . 109.5 ?
S1 C12 H12B . 109.5 ?
H12A C12 H12B . 108.0 ?

loop_
_geom_bond_atom_site_label_1
_geom_bond_atom_site_label_2
_geom_bond_site_symmetry_2
_geom_bond_distance
_geom_bond_publ_flag
Cu1 O2 3_566 2.363(3) yes
Cu1 O3 . 1.964(3) yes
Cu1 O4 . 2.675(3) yes
Cu1 N1 . 1.990(3) yes
Cu1 N2 . 2.025(3) yes
Cu1 N3 . 1.992(3) yes
S1 O1 . 1.442(3) ?
S1 O2 . 1.455(3) ?
S1 O3 . 1.481(2) ?
S1 C12 . 1.771(4) ?
Cl1 O6 . 1.415(3) ?
Cl1 O5 . 1.425(4) ?
Cl1 O4 . 1.434(4) ?
Cl1 O7 . 1.449(3) ?
N1 C1 . 1.347(5) ?
N1 C5 . 1.353(4) ?
N2 C10 . 1.344(5) ?
N2 C6 . 1.347(5) ?
N3 C11 . 1.487(4) ?
N3 H1N3 . 0.9000 ?
N3 H2N3 . 0.9000 ?
C1 C2 . 1.388(5) ?
C1 H1 . 0.9300 ?
C2 C3 . 1.377(5) ?
C2 H2 . 0.9300 ?
C3 C4 . 1.390(5) ?
C3 H3 . 0.9300 ?
C4 C5 . 1.368(5) ?
C4 H4 . 0.9300 ?
C5 C6 . 1.482(5) ?
C6 C7 . 1.391(5) ?
C7 C8 . 1.394(6) ?
C7 H7 . 0.9300 ?
C8 C9 . 1.375(6) ?
C8 H8 . 0.9300 ?
C9 C10 . 1.392(5) ?
C9 H9 . 0.9300 ?
C10 H10 . 0.9300 ?
C11 C12 . 1.520(5) ?
C11 H11A . 0.9700 ?
C11 H11B . 0.9700 ?
C12 H12A . 0.9700 ?
C12 H12B . 0.9700 ?

loop_
_geom_hbond_atom_site_label_D
_geom_hbond_atom_site_label_H
_geom_hbond_atom_site_label_A
_geom_hbond_site_symmetry_A
_geom_hbond_distance_DH
_geom_hbond_distance_HA
_geom_hbond_distance_DA
_geom_hbond_angle_DHA
N3 H1N3 O1 1_655 0.90 2.15 2.872(7) 137
N3 H2N3 O7 . 0.90 2.16 3.009(7) 157
